data_4088662
loop_
_publ_author_name
'Wang, Chunhong'
'Xiang, Li'
'Leng, Xuebing'
'Chen, Yaofeng'

_publ_section_title
;
 Synthesis and Structure of Silicon-Bridged Boratabenzene Fluorenyl
 Rare-Earth Metal Complexes
;
_journal_issue 11
_journal_name_full Organometallics
_journal_page_first 1995
_journal_paper_doi 10.1021/acs.organomet.6b00282
_journal_volume 35
_journal_year 2016
_chemical_formula_moiety 'C28 H36 B I N Nd O Si'
_chemical_formula_sum 'C28 H36 B I N Nd O Si'
_chemical_formula_weight 712.62
_space_group_crystal_system triclinic
_space_group_IT_number 2
_space_group_name_Hall '-P 1'
_space_group_name_H-M_alt 'P -1'
_atom_sites_solution_hydrogens geom
_atom_sites_solution_primary direct
_audit_creation_date 2016-03-30
_audit_creation_method
;
Olex2 1.2
(compiled 2016.02.19 svn.r3266 for OlexSys, GUI svn.r5155)
;
_cell_angle_alpha 102.536(2)
_cell_angle_beta 103.535(2)
_cell_angle_gamma 108.870(2)
_cell_formula_units_Z 2
_cell_length_a 9.2648(16)
_cell_length_b 11.2797(19)
_cell_length_c 15.106(3)
_cell_measurement_reflns_used 8317
_cell_measurement_temperature 173(2)
_cell_measurement_theta_max 27.61
_cell_measurement_theta_min 2.46
_cell_volume 1376.8(4)
_computing_cell_refinement 'SAINT v7.68A (Bruker, 2009)'
_computing_data_collection 'Bruker APEX2'
_computing_data_reduction 'SAINT v7.68A (Bruker, 2009)'
_computing_molecular_graphics 'Olex2 (Dolomanov et al., 2009)'
_computing_publication_material 'Olex2 (Dolomanov et al., 2009)'
_computing_structure_refinement 'ShelXL (Sheldrick, 2015)'
_computing_structure_solution 'ShelXS (Sheldrick, 2008)'
_diffrn_ambient_temperature 173.15
_diffrn_measured_fraction_theta_full 0.981
_diffrn_measured_fraction_theta_max 0.981
_diffrn_measurement_device_type 'Bruker APEX-II CCD'
_diffrn_measurement_method '\f and \w scans'
_diffrn_radiation_monochromator graphite
_diffrn_radiation_type MoK\a
_diffrn_radiation_wavelength 0.71073
_diffrn_reflns_av_R_equivalents 0.0263
_diffrn_reflns_av_unetI/netI 0.0380
_diffrn_reflns_Laue_measured_fraction_full 0.981
_diffrn_reflns_Laue_measured_fraction_max 0.981
_diffrn_reflns_limit_h_max 11
_diffrn_reflns_limit_h_min -11
_diffrn_reflns_limit_k_max 14
_diffrn_reflns_limit_k_min -14
_diffrn_reflns_limit_l_max 14
_diffrn_reflns_limit_l_min -19
_diffrn_reflns_number 9924
_diffrn_reflns_point_group_measured_fraction_full 0.981
_diffrn_reflns_point_group_measured_fraction_max 0.981
_diffrn_reflns_theta_full 25.242
_diffrn_reflns_theta_max 26.992
_diffrn_reflns_theta_min 2.013
_diffrn_standards_number 0
_exptl_absorpt_coefficient_mu 3.071
_exptl_absorpt_correction_T_max 0.6079
_exptl_absorpt_correction_T_min 0.4801
_exptl_absorpt_correction_type multi-scan
_exptl_absorpt_process_details sadabs
_exptl_crystal_colour red
_exptl_crystal_colour_primary red
_exptl_crystal_density_diffrn 1.719
_exptl_crystal_density_method 'not measured'
_exptl_crystal_description block
_exptl_crystal_F_000 702
_exptl_crystal_size_max 0.28
_exptl_crystal_size_mid 0.2
_exptl_crystal_size_min 0.18
_refine_diff_density_max 1.780
_refine_diff_density_min -1.657
_refine_diff_density_rms 0.113
_refine_ls_extinction_method none
_refine_ls_goodness_of_fit_ref 1.019
_refine_ls_hydrogen_treatment constr
_refine_ls_matrix_type full
_refine_ls_number_parameters 311
_refine_ls_number_reflns 5913
_refine_ls_number_restraints 0
_refine_ls_restrained_S_all 1.019
_refine_ls_R_factor_all 0.0276
_refine_ls_R_factor_gt 0.0255
_refine_ls_shift/su_max 0.005
_refine_ls_shift/su_mean 0.000
_refine_ls_structure_factor_coef Fsqd
_refine_ls_weighting_details 'w=1/[\s^2^(Fo^2^)+(0.0390P)^2^+0.7312P] where P=(Fo^2^+2Fc^2^)/3'
_refine_ls_weighting_scheme calc
_refine_ls_wR_factor_gt 0.0667
_refine_ls_wR_factor_ref 0.0683
_reflns_Friedel_coverage 0.000
_reflns_number_gt 5527
_reflns_number_total 5913
_reflns_threshold_expression 'I > 2\s(I)'
_cod_data_source_file om6b00282_si_002.cif
_cod_data_source_block 8
_cod_original_cell_volume 1376.9(4)
_cod_database_code 4088662
_shelx_space_group_comment
;
The symmetry employed for this shelxl refinement is uniquely defined
by the following loop, which should always be used as a source of
symmetry information in preference to the above space-group names.
They are only intended as comments.
;
_shelx_estimated_absorpt_t_max 0.608
_shelx_estimated_absorpt_t_min 0.480
_olex2_refinement_description
;
1. Fixed Uiso
 At 1.2 times of:
  All C(H) groups, All C(H,H) groups
 At 1.5 times of:
  All C(H,H,H) groups
2.a Secondary CH2 refined with riding coordinates:
 C23(H23A,H23B), C21(H21A,H21B), C28(H28A,H28B), C27(H27A,H27B), C26(H26A,
 H26B), C25(H25A,H25B)
2.b Aromatic/amide H refined with riding coordinates:
 C11(H11), C12(H12), C13(H13), C14(H14), C15(H15), C16(H16), C17(H17),
 C18(H18), C4(H4), C5(H5), C1(H1), C2(H2)
2.c Idealised Me refined as rotating group:
 C19(H19A,H19B,H19C), C20(H20A,H20B,H20C), C24(H24A,H24B,H24C), C22(H22A,H22B,
 H22C)
;
_shelx_shelxl_version_number 2014/7
_olex2_submission_special_instructions 'No special instructions were received'

loop_
_space_group_symop_operation_xyz
'x, y, z'
'-x, -y, -z'

loop_
_atom_site_label
_atom_site_type_symbol
_atom_site_fract_x
_atom_site_fract_y
_atom_site_fract_z
_atom_site_U_iso_or_equiv
_atom_site_adp_type
_atom_site_occupancy
_atom_site_site_symmetry_order
_atom_site_calc_flag
_atom_site_refinement_flags_posn
Nd1 Nd 0.42093(2) 0.71302(2) 0.25064(2) 0.01516(6) Uani 1 1 d .
I1 I 0.71101(2) 0.75492(2) 0.41811(2) 0.02648(6) Uani 1 1 d .
N1 N 0.3316(3) 0.3178(2) 0.20774(16) 0.0198(4) Uani 1 1 d .
O1 O 0.2209(2) 0.61749(19) 0.32437(14) 0.0266(4) Uani 1 1 d .
Si1 Si 0.43110(8) 0.78669(6) 0.04153(5) 0.01660(13) Uani 1 1 d .
B1 B 0.3533(3) 0.4183(3) 0.1639(2) 0.0177(5) Uani 1 1 d .
C6 C 0.4351(3) 0.8897(2) 0.15796(18) 0.0171(5) Uani 1 1 d .
C7 C 0.5719(3) 0.9694(2) 0.24467(18) 0.0180(5) Uani 1 1 d .
C11 C 0.7415(3) 1.0174(2) 0.2619(2) 0.0225(5) Uani 1 1 d .
H11 H 0.7820 0.9980 0.2107 0.027 Uiso 1 1 calc R
C12 C 0.8461(3) 1.0919(3) 0.3530(2) 0.0281(6) Uani 1 1 d .
H12 H 0.9590 1.1247 0.3636 0.034 Uiso 1 1 calc R
C13 C 0.7913(4) 1.1212(3) 0.4309(2) 0.0300(6) Uani 1 1 d .
H13 H 0.8671 1.1725 0.4931 0.036 Uiso 1 1 calc R
C14 C 0.6298(4) 1.0764(3) 0.4179(2) 0.0268(6) Uani 1 1 d .
H14 H 0.5929 1.0962 0.4707 0.032 Uiso 1 1 calc R
C8 C 0.5180(3) 1.0001(2) 0.32498(19) 0.0203(5) Uani 1 1 d .
C9 C 0.3441(3) 0.9438(3) 0.28975(19) 0.0213(5) Uani 1 1 d .
C15 C 0.2294(4) 0.9494(3) 0.3361(2) 0.0304(6) Uani 1 1 d .
H15 H 0.2631 0.9968 0.4025 0.036 Uiso 1 1 calc R
C16 C 0.0677(4) 0.8848(3) 0.2829(3) 0.0376(7) Uani 1 1 d .
H16 H -0.0110 0.8890 0.3127 0.045 Uiso 1 1 calc R
C17 C 0.0184(3) 0.8131(3) 0.1857(3) 0.0346(7) Uani 1 1 d .
H17 H -0.0939 0.7665 0.1515 0.042 Uiso 1 1 calc R
C18 C 0.1264(3) 0.8077(3) 0.1378(2) 0.0262(6) Uani 1 1 d .
H18 H 0.0891 0.7577 0.0717 0.031 Uiso 1 1 calc R
C10 C 0.2946(3) 0.8775(2) 0.18828(19) 0.0190(5) Uani 1 1 d .
C19 C 0.2645(3) 0.7681(3) -0.0657(2) 0.0279(6) Uani 1 1 d .
H19A H 0.2183 0.6772 -0.1094 0.042 Uiso 1 1 calc GR
H19B H 0.3080 0.8293 -0.0991 0.042 Uiso 1 1 calc GR
H19C H 0.1803 0.7881 -0.0446 0.042 Uiso 1 1 calc GR
C20 C 0.6246(3) 0.8477(3) 0.0162(2) 0.0238(5) Uani 1 1 d .
H20A H 0.7133 0.8539 0.0696 0.036 Uiso 1 1 calc GR
H20B H 0.6449 0.9351 0.0086 0.036 Uiso 1 1 calc GR
H20C H 0.6174 0.7861 -0.0431 0.036 Uiso 1 1 calc GR
C3 C 0.3969(3) 0.6261(2) 0.06627(17) 0.0176(5) Uani 1 1 d .
C4 C 0.5297(3) 0.6006(2) 0.11465(19) 0.0194(5) Uani 1 1 d .
H4 H 0.6333 0.6494 0.1129 0.023 Uiso 1 1 calc R
C5 C 0.5186(3) 0.5099(2) 0.16408(18) 0.0190(5) Uani 1 1 d .
H5 H 0.6143 0.5038 0.1987 0.023 Uiso 1 1 calc R
C1 C 0.2148(3) 0.4516(2) 0.11182(19) 0.0199(5) Uani 1 1 d .
H1 H 0.1086 0.4069 0.1119 0.024 Uiso 1 1 calc R
C2 C 0.2413(3) 0.5452(2) 0.06489(18) 0.0193(5) Uani 1 1 d .
H2 H 0.1501 0.5563 0.0295 0.023 Uiso 1 1 calc R
C23 C 0.4624(3) 0.2792(3) 0.2493(2) 0.0242(5) Uani 1 1 d .
H23A H 0.5511 0.3113 0.2234 0.029 Uiso 1 1 calc R
H23B H 0.4215 0.1816 0.2291 0.029 Uiso 1 1 calc R
C24 C 0.5289(4) 0.3331(3) 0.3579(2) 0.0340(7) Uani 1 1 d .
H24A H 0.5701 0.4298 0.3785 0.051 Uiso 1 1 calc GR
H24B H 0.6168 0.3056 0.3813 0.051 Uiso 1 1 calc GR
H24C H 0.4428 0.2987 0.3843 0.051 Uiso 1 1 calc GR
C21 C 0.1724(3) 0.2319(3) 0.2048(2) 0.0248(5) Uani 1 1 d .
H21A H 0.1046 0.2837 0.2090 0.030 Uiso 1 1 calc R
H21B H 0.1850 0.2005 0.2614 0.030 Uiso 1 1 calc R
C22 C 0.0867(3) 0.1132(3) 0.1143(2) 0.0299(6) Uani 1 1 d .
H22A H 0.0702 0.1435 0.0580 0.045 Uiso 1 1 calc GR
H22B H -0.0182 0.0586 0.1163 0.045 Uiso 1 1 calc GR
H22C H 0.1527 0.0610 0.1099 0.045 Uiso 1 1 calc GR
C28 C 0.2660(3) 0.5505(3) 0.3929(2) 0.0296(6) Uani 1 1 d .
H28A H 0.3624 0.6126 0.4484 0.035 Uiso 1 1 calc R
H28B H 0.2894 0.4754 0.3618 0.035 Uiso 1 1 calc R
C27 C 0.1201(3) 0.5026(3) 0.4245(2) 0.0316(6) Uani 1 1 d .
H27A H 0.1232 0.5724 0.4785 0.038 Uiso 1 1 calc R
H27B H 0.1128 0.4232 0.4442 0.038 Uiso 1 1 calc R
C26 C -0.0203(3) 0.4702(3) 0.3343(2) 0.0315(6) Uani 1 1 d .
H26A H -0.0480 0.3823 0.2887 0.038 Uiso 1 1 calc R
H26B H -0.1173 0.4725 0.3503 0.038 Uiso 1 1 calc R
C25 C 0.0461(3) 0.5790(3) 0.2939(2) 0.0335(7) Uani 1 1 d .
H25A H -0.0002 0.5471 0.2230 0.040 Uiso 1 1 calc R
H25B H 0.0195 0.6551 0.3190 0.040 Uiso 1 1 calc R

loop_
_atom_site_aniso_label
_atom_site_aniso_U_11
_atom_site_aniso_U_22
_atom_site_aniso_U_33
_atom_site_aniso_U_23
_atom_site_aniso_U_13
_atom_site_aniso_U_12
Nd1 0.01417(8) 0.01419(8) 0.01636(8) 0.00474(5) 0.00478(5) 0.00488(5)
I1 0.02111(10) 0.02503(10) 0.02499(11) 0.00586(7) -0.00133(7) 0.00646(7)
N1 0.0198(10) 0.0175(10) 0.0208(11) 0.0060(8) 0.0058(8) 0.0065(8)
O1 0.0240(9) 0.0305(10) 0.0271(10) 0.0131(8) 0.0118(8) 0.0082(8)
Si1 0.0147(3) 0.0158(3) 0.0171(3) 0.0049(2) 0.0042(2) 0.0043(2)
B1 0.0171(12) 0.0132(12) 0.0183(13) 0.0005(10) 0.0037(10) 0.0046(10)
C6 0.0145(10) 0.0144(10) 0.0196(12) 0.0040(9) 0.0034(9) 0.0048(8)
C7 0.0198(11) 0.0127(10) 0.0207(12) 0.0046(9) 0.0063(9) 0.0062(9)
C11 0.0190(11) 0.0182(11) 0.0271(14) 0.0057(10) 0.0051(10) 0.0058(9)
C12 0.0219(12) 0.0214(13) 0.0329(15) 0.0057(11) 0.0025(11) 0.0049(10)
C13 0.0336(14) 0.0188(12) 0.0250(14) 0.0001(11) -0.0026(11) 0.0081(11)
C14 0.0395(15) 0.0196(12) 0.0208(13) 0.0035(10) 0.0081(11) 0.0141(11)
C8 0.0249(12) 0.0147(11) 0.0234(13) 0.0062(10) 0.0090(10) 0.0095(9)
C9 0.0250(12) 0.0220(12) 0.0257(13) 0.0096(10) 0.0120(10) 0.0161(10)
C15 0.0380(15) 0.0334(15) 0.0390(17) 0.0189(13) 0.0237(13) 0.0254(13)
C16 0.0346(15) 0.0469(18) 0.062(2) 0.0337(17) 0.0342(16) 0.0302(14)
C17 0.0205(12) 0.0422(17) 0.055(2) 0.0302(16) 0.0165(13) 0.0175(12)
C18 0.0177(11) 0.0282(13) 0.0366(16) 0.0174(12) 0.0066(11) 0.0109(10)
C10 0.0189(11) 0.0180(11) 0.0249(13) 0.0101(10) 0.0086(10) 0.0101(9)
C19 0.0265(13) 0.0282(14) 0.0219(13) 0.0083(11) 0.0008(10) 0.0067(11)
C20 0.0246(12) 0.0206(12) 0.0245(13) 0.0062(10) 0.0119(10) 0.0048(10)
C3 0.0177(11) 0.0141(11) 0.0169(12) 0.0019(9) 0.0048(9) 0.0038(9)
C4 0.0171(11) 0.0170(11) 0.0225(12) 0.0032(9) 0.0078(9) 0.0057(9)
C5 0.0159(10) 0.0175(11) 0.0218(12) 0.0043(9) 0.0043(9) 0.0071(9)
C1 0.0122(10) 0.0156(11) 0.0257(13) 0.0041(10) 0.0034(9) 0.0016(8)
C2 0.0126(10) 0.0173(11) 0.0202(12) 0.0032(9) -0.0005(9) 0.0023(9)
C23 0.0273(13) 0.0208(12) 0.0253(14) 0.0092(10) 0.0056(11) 0.0114(10)
C24 0.0381(16) 0.0314(15) 0.0271(16) 0.0093(12) 0.0008(12) 0.0142(13)
C21 0.0248(12) 0.0221(12) 0.0276(14) 0.0100(11) 0.0116(11) 0.0060(10)
C22 0.0244(13) 0.0193(12) 0.0394(17) 0.0063(11) 0.0094(12) 0.0032(10)
C28 0.0269(13) 0.0388(16) 0.0230(14) 0.0140(12) 0.0096(11) 0.0092(12)
C27 0.0291(14) 0.0390(16) 0.0267(15) 0.0149(12) 0.0119(12) 0.0086(12)
C26 0.0236(13) 0.0364(16) 0.0319(16) 0.0112(13) 0.0104(11) 0.0074(12)
C25 0.0254(13) 0.0448(17) 0.0380(17) 0.0199(14) 0.0169(12) 0.0143(13)

loop_
_atom_type_symbol
_atom_type_description
_atom_type_scat_dispersion_real
_atom_type_scat_dispersion_imag
_atom_type_scat_source
C C 0.0033 0.0016 'International Tables Vol C Tables 4.2.6.8 and 6.1.1.4'
H H 0.0000 0.0000 'International Tables Vol C Tables 4.2.6.8 and 6.1.1.4'
B B 0.0013 0.0007 'International Tables Vol C Tables 4.2.6.8 and 6.1.1.4'
I I -0.4742 1.8119 'International Tables Vol C Tables 4.2.6.8 and 6.1.1.4'
N N 0.0061 0.0033 'International Tables Vol C Tables 4.2.6.8 and 6.1.1.4'
Nd Nd -0.1943 3.0179 'International Tables Vol C Tables 4.2.6.8 and 6.1.1.4'
O O 0.0106 0.0060 'International Tables Vol C Tables 4.2.6.8 and 6.1.1.4'
Si Si 0.0817 0.0704 'International Tables Vol C Tables 4.2.6.8 and 6.1.1.4'

loop_
_geom_angle_atom_site_label_1
_geom_angle_atom_site_label_2
_geom_angle_atom_site_label_3
_geom_angle
O1 Nd1 I1 94.42(5)
O1 Nd1 C6 129.57(7)
O1 Nd1 C7 133.11(7)
O1 Nd1 C8 105.43(7)
O1 Nd1 C9 86.49(7)
O1 Nd1 C10 98.19(7)
O1 Nd1 C3 126.02(7)
O1 Nd1 C4 132.25(7)
O1 Nd1 C5 108.68(7)
O1 Nd1 C1 75.82(7)
O1 Nd1 C2 95.88(7)
C6 Nd1 I1 120.70(5)
C6 Nd1 C7 30.62(7)
C6 Nd1 C8 49.82(7)
C6 Nd1 C9 50.44(8)
C6 Nd1 C10 31.40(7)
C6 Nd1 C3 64.88(7)
C6 Nd1 C4 83.84(8)
C6 Nd1 C5 112.10(7)
C6 Nd1 C1 107.87(7)
C6 Nd1 C2 80.10(7)
C7 Nd1 I1 91.20(5)
C7 Nd1 C8 28.79(7)
C7 Nd1 C9 47.94(7)
C7 Nd1 C5 118.12(7)
C7 Nd1 C1 136.84(7)
C8 Nd1 I1 85.49(5)
C9 Nd1 I1 108.37(5)
C9 Nd1 C8 28.59(7)
C9 Nd1 C5 162.55(8)
C9 Nd1 C1 127.54(7)
C10 Nd1 I1 133.74(5)
C10 Nd1 C7 49.13(7)
C10 Nd1 C8 48.25(7)
C10 Nd1 C9 29.55(8)
C10 Nd1 C4 109.30(8)
C10 Nd1 C5 135.45(8)
C10 Nd1 C1 104.51(7)
C10 Nd1 C2 82.61(8)
C3 Nd1 I1 123.55(5)
C3 Nd1 C7 87.02(7)
C3 Nd1 C8 113.62(7)
C3 Nd1 C9 111.34(7)
C3 Nd1 C10 82.59(8)
C3 Nd1 C4 30.47(7)
C3 Nd1 C5 52.89(7)
C3 Nd1 C1 52.50(7)
C3 Nd1 C2 30.31(7)
C4 Nd1 I1 93.69(5)
C4 Nd1 C7 93.60(7)
C4 Nd1 C8 122.09(7)
C4 Nd1 C9 134.28(8)
C4 Nd1 C5 28.27(7)
C4 Nd1 C1 60.15(7)
C4 Nd1 C2 52.12(7)
C5 Nd1 I1 79.74(5)
C5 Nd1 C8 143.63(7)
C5 Nd1 C1 52.07(7)
C1 Nd1 I1 121.74(5)
C1 Nd1 C8 152.75(7)
C2 Nd1 I1 139.99(5)
C2 Nd1 C7 108.95(7)
C2 Nd1 C8 128.08(7)
C2 Nd1 C9 110.78(7)
C2 Nd1 C5 60.33(7)
C2 Nd1 C1 27.96(7)
B1 N1 C23 123.2(2)
B1 N1 C21 122.7(2)
C21 N1 C23 113.7(2)
C28 O1 Nd1 117.24(15)
C25 O1 Nd1 130.99(17)
C25 O1 C28 109.1(2)
C6 Si1 Nd1 49.82(7)
C6 Si1 C19 114.04(12)
C6 Si1 C3 99.77(11)
C19 Si1 Nd1 131.15(10)
C20 Si1 Nd1 121.12(9)
C20 Si1 C6 113.51(11)
C20 Si1 C19 107.63(13)
C20 Si1 C3 110.62(12)
C3 Si1 Nd1 50.26(8)
C3 Si1 C19 111.15(12)
N1 B1 Nd1 129.30(18)
N1 B1 C5 124.4(2)
N1 B1 C1 124.0(2)
C5 B1 Nd1 68.14(13)
C1 B1 Nd1 69.21(13)
C1 B1 C5 111.6(2)
Si1 C6 Nd1 97.69(9)
C7 C6 Nd1 80.31(14)
C7 C6 Si1 128.84(18)
C7 C6 C10 104.4(2)
C10 C6 Nd1 76.20(14)
C10 C6 Si1 124.92(18)
C6 C7 Nd1 69.07(13)
C11 C7 Nd1 117.13(16)
C11 C7 C6 131.8(2)
C11 C7 C8 117.7(2)
C8 C7 Nd1 80.58(14)
C8 C7 C6 110.5(2)
C7 C11 H11 120.2
C12 C11 C7 119.6(3)
C12 C11 H11 120.2
C11 C12 H12 119.0
C11 C12 C13 122.0(3)
C13 C12 H12 119.0
C12 C13 H13 119.8
C14 C13 C12 120.4(3)
C14 C13 H13 119.8
C13 C14 H14 120.3
C13 C14 C8 119.3(3)
C8 C14 H14 120.3
C7 C8 Nd1 70.63(13)
C7 C8 C9 107.5(2)
C14 C8 Nd1 121.90(17)
C14 C8 C7 121.0(2)
C14 C8 C9 131.5(3)
C9 C8 Nd1 73.97(14)
C8 C9 Nd1 77.44(14)
C8 C9 C10 107.2(2)
C15 C9 Nd1 121.04(18)
C15 C9 C8 131.6(3)
C15 C9 C10 121.2(2)
C10 C9 Nd1 68.26(13)
C9 C15 H15 120.7
C16 C15 C9 118.6(3)
C16 C15 H15 120.7
C15 C16 H16 119.7
C15 C16 C17 120.6(3)
C17 C16 H16 119.7
C16 C17 H17 118.8
C18 C17 C16 122.4(3)
C18 C17 H17 118.8
C17 C18 H18 120.4
C17 C18 C10 119.3(3)
C10 C18 H18 120.4
C6 C10 Nd1 72.40(13)
C9 C10 Nd1 82.19(14)
C9 C10 C6 110.3(2)
C18 C10 Nd1 109.90(16)
C18 C10 C6 131.8(3)
C18 C10 C9 117.8(2)
Si1 C19 H19A 109.5
Si1 C19 H19B 109.5
Si1 C19 H19C 109.5
H19A C19 H19B 109.5
H19A C19 H19C 109.5
H19B C19 H19C 109.5
Si1 C20 H20A 109.5
Si1 C20 H20B 109.5
Si1 C20 H20C 109.5
H20A C20 H20B 109.5
H20A C20 H20C 109.5
H20B C20 H20C 109.5
Si1 C3 Nd1 97.19(10)
C4 C3 Nd1 77.32(15)
C4 C3 Si1 120.50(17)
C4 C3 C2 116.3(2)
C2 C3 Nd1 78.73(15)
C2 C3 Si1 120.45(18)
Nd1 C4 H4 118.6
C3 C4 Nd1 72.21(14)
C3 C4 H4 117.6
C5 C4 Nd1 82.06(16)
C5 C4 C3 124.7(2)
C5 C4 H4 117.6
Nd1 C5 H5 119.5
B1 C5 Nd1 82.16(14)
B1 C5 H5 119.4
C4 C5 Nd1 69.67(14)
C4 C5 B1 121.1(2)
C4 C5 H5 119.4
Nd1 C1 H1 120.3
B1 C1 Nd1 81.24(13)
B1 C1 H1 119.2
C2 C1 Nd1 70.09(14)
C2 C1 B1 121.6(2)
C2 C1 H1 119.2
Nd1 C2 H2 119.9
C3 C2 Nd1 70.96(13)
C3 C2 H2 117.9
C1 C2 Nd1 81.95(15)
C1 C2 C3 124.2(2)
C1 C2 H2 117.9
N1 C23 H23A 108.9
N1 C23 H23B 108.9
N1 C23 C24 113.2(2)
H23A C23 H23B 107.7
C24 C23 H23A 108.9
C24 C23 H23B 108.9
C23 C24 H24A 109.5
C23 C24 H24B 109.5
C23 C24 H24C 109.5
H24A C24 H24B 109.5
H24A C24 H24C 109.5
H24B C24 H24C 109.5
N1 C21 H21A 109.0
N1 C21 H21B 109.0
N1 C21 C22 112.8(2)
H21A C21 H21B 107.8
C22 C21 H21A 109.0
C22 C21 H21B 109.0
C21 C22 H22A 109.5
C21 C22 H22B 109.5
C21 C22 H22C 109.5
H22A C22 H22B 109.5
H22A C22 H22C 109.5
H22B C22 H22C 109.5
O1 C28 H28A 110.8
O1 C28 H28B 110.8
O1 C28 C27 104.6(2)
H28A C28 H28B 108.9
C27 C28 H28A 110.8
C27 C28 H28B 110.8
C28 C27 H27A 111.2
C28 C27 H27B 111.2
C28 C27 C26 102.8(2)
H27A C27 H27B 109.1
C26 C27 H27A 111.2
C26 C27 H27B 111.2
C27 C26 H26A 111.3
C27 C26 H26B 111.3
H26A C26 H26B 109.2
C25 C26 C27 102.5(2)
C25 C26 H26A 111.3
C25 C26 H26B 111.3
O1 C25 C26 106.3(2)
O1 C25 H25A 110.5
O1 C25 H25B 110.5
C26 C25 H25A 110.5
C26 C25 H25B 110.5
H25A C25 H25B 108.7

loop_
_geom_bond_atom_site_label_1
_geom_bond_atom_site_label_2
_geom_bond_distance
Nd1 I1 3.0534(4)
Nd1 O1 2.4558(19)
Nd1 C6 2.660(2)
Nd1 C7 2.807(2)
Nd1 C8 2.936(2)
Nd1 C9 2.891(2)
Nd1 C10 2.710(2)
Nd1 C3 2.674(3)
Nd1 C4 2.740(3)
Nd1 C5 2.894(2)
Nd1 C1 2.922(2)
Nd1 C2 2.774(2)
N1 B1 1.415(3)
N1 C23 1.468(3)
N1 C21 1.464(3)
O1 C28 1.469(3)
O1 C25 1.461(3)
Si1 C6 1.870(3)
Si1 C19 1.877(3)
Si1 C20 1.864(3)
Si1 C3 1.871(3)
B1 C5 1.544(3)
B1 C1 1.541(3)
C6 C7 1.451(3)
C6 C10 1.454(3)
C7 C11 1.423(3)
C7 C8 1.433(4)
C11 H11 0.9500
C11 C12 1.373(4)
C12 H12 0.9500
C12 C13 1.404(4)
C13 H13 0.9500
C13 C14 1.364(4)
C14 H14 0.9500
C14 C8 1.415(4)
C8 C9 1.439(3)
C9 C15 1.412(4)
C9 C10 1.439(4)
C15 H15 0.9500
C15 C16 1.377(5)
C16 H16 0.9500
C16 C17 1.397(5)
C17 H17 0.9500
C17 C18 1.375(4)
C18 H18 0.9500
C18 C10 1.421(3)
C19 H19A 0.9800
C19 H19B 0.9800
C19 H19C 0.9800
C20 H20A 0.9800
C20 H20B 0.9800
C20 H20C 0.9800
C3 C4 1.424(3)
C3 C2 1.428(3)
C4 H4 0.9500
C4 C5 1.384(4)
C5 H5 0.9500
C1 H1 0.9500
C1 C2 1.384(4)
C2 H2 0.9500
C23 H23A 0.9900
C23 H23B 0.9900
C23 C24 1.515(4)
C24 H24A 0.9800
C24 H24B 0.9800
C24 H24C 0.9800
C21 H21A 0.9900
C21 H21B 0.9900
C21 C22 1.517(4)
C22 H22A 0.9800
C22 H22B 0.9800
C22 H22C 0.9800
C28 H28A 0.9900
C28 H28B 0.9900
C28 C27 1.513(4)
C27 H27A 0.9900
C27 H27B 0.9900
C27 C26 1.526(4)
C26 H26A 0.9900
C26 H26B 0.9900
C26 C25 1.506(4)
C25 H25A 0.9900
C25 H25B 0.9900

loop_
_geom_torsion_atom_site_label_1
_geom_torsion_atom_site_label_2
_geom_torsion_atom_site_label_3
_geom_torsion_atom_site_label_4
_geom_torsion
Nd1 O1 C28 C27 -179.63(18)
Nd1 O1 C25 C26 152.33(19)
Nd1 Si1 C6 C7 83.7(2)
Nd1 Si1 C6 C10 -78.5(2)
Nd1 Si1 C3 C4 -79.5(2)
Nd1 Si1 C3 C2 81.1(2)
Nd1 B1 C5 C4 -60.5(2)
Nd1 B1 C1 C2 60.0(2)
Nd1 C6 C7 C11 108.2(3)
Nd1 C6 C7 C8 -70.71(18)
Nd1 C6 C10 C9 74.36(17)
Nd1 C6 C10 C18 -101.3(3)
Nd1 C7 C11 C12 -94.4(3)
Nd1 C7 C8 C14 116.2(2)
Nd1 C7 C8 C9 -65.32(17)
Nd1 C8 C9 C15 120.6(3)
Nd1 C8 C9 C10 -62.20(16)
Nd1 C9 C15 C16 -78.9(3)
Nd1 C9 C10 C6 -67.89(16)
Nd1 C9 C10 C18 108.4(2)
Nd1 C3 C4 C5 66.5(2)
Nd1 C3 C2 C1 -65.6(2)
Nd1 C4 C5 B1 66.8(2)
Nd1 C1 C2 C3 60.4(2)
N1 B1 C5 Nd1 -123.5(2)
N1 B1 C5 C4 176.0(2)
N1 B1 C1 Nd1 124.1(2)
N1 B1 C1 C2 -175.8(2)
O1 C28 C27 C26 33.5(3)
Si1 C6 C7 Nd1 -92.10(19)
Si1 C6 C7 C11 16.1(4)
Si1 C6 C7 C8 -162.81(18)
Si1 C6 C10 Nd1 89.80(17)
Si1 C6 C10 C9 164.16(18)
Si1 C6 C10 C18 -11.5(4)
Si1 C3 C4 Nd1 90.94(16)
Si1 C3 C4 C5 157.4(2)
Si1 C3 C2 Nd1 -91.77(16)
Si1 C3 C2 C1 -157.3(2)
B1 N1 C23 C24 103.2(3)
B1 N1 C21 C22 85.1(3)
B1 C1 C2 Nd1 -65.6(2)
B1 C1 C2 C3 -5.2(4)
C6 Si1 C3 Nd1 -5.92(10)
C6 Si1 C3 C4 -85.4(2)
C6 Si1 C3 C2 75.2(2)
C6 C7 C11 C12 -179.8(3)
C6 C7 C8 Nd1 63.34(16)
C6 C7 C8 C14 179.6(2)
C6 C7 C8 C9 -2.0(3)
C7 C6 C10 Nd1 -75.99(16)
C7 C6 C10 C9 -1.6(3)
C7 C6 C10 C18 -177.3(3)
C7 C11 C12 C13 1.0(4)
C7 C8 C9 Nd1 63.11(16)
C7 C8 C9 C15 -176.3(3)
C7 C8 C9 C10 0.9(3)
C11 C7 C8 Nd1 -115.8(2)
C11 C7 C8 C14 0.5(3)
C11 C7 C8 C9 178.9(2)
C11 C12 C13 C14 -0.5(4)
C12 C13 C14 C8 0.0(4)
C13 C14 C8 Nd1 85.3(3)
C13 C14 C8 C7 0.0(4)
C13 C14 C8 C9 -178.0(3)
C14 C8 C9 Nd1 -118.7(3)
C14 C8 C9 C15 1.9(5)
C14 C8 C9 C10 179.1(3)
C8 C7 C11 C12 -0.9(4)
C8 C9 C15 C16 179.9(3)
C8 C9 C10 Nd1 68.36(17)
C8 C9 C10 C6 0.5(3)
C8 C9 C10 C18 176.8(2)
C9 C15 C16 C17 1.2(4)
C15 C9 C10 Nd1 -114.1(2)
C15 C9 C10 C6 178.0(2)
C15 C9 C10 C18 -5.6(4)
C15 C16 C17 C18 -2.6(5)
C16 C17 C18 C10 -0.2(4)
C17 C18 C10 Nd1 95.8(3)
C17 C18 C10 C6 179.6(3)
C17 C18 C10 C9 4.2(4)
C10 C6 C7 Nd1 72.92(15)
C10 C6 C7 C11 -178.9(3)
C10 C6 C7 C8 2.2(3)
C10 C9 C15 C16 3.0(4)
C19 Si1 C6 Nd1 124.50(11)
C19 Si1 C6 C7 -151.8(2)
C19 Si1 C6 C10 46.0(2)
C19 Si1 C3 Nd1 -126.58(12)
C19 Si1 C3 C4 153.9(2)
C19 Si1 C3 C2 -45.5(2)
C20 Si1 C6 Nd1 -111.74(11)
C20 Si1 C6 C7 -28.0(3)
C20 Si1 C6 C10 169.8(2)
C20 Si1 C3 Nd1 113.90(11)
C20 Si1 C3 C4 34.4(2)
C20 Si1 C3 C2 -165.0(2)
C3 Si1 C6 Nd1 5.95(10)
C3 Si1 C6 C7 89.7(2)
C3 Si1 C6 C10 -72.6(2)
C3 C4 C5 Nd1 -61.8(2)
C3 C4 C5 B1 5.0(4)
C4 C3 C2 Nd1 69.6(2)
C4 C3 C2 C1 4.1(4)
C5 B1 C1 Nd1 -54.63(19)
C5 B1 C1 C2 5.4(3)
C1 B1 C5 Nd1 55.22(19)
C1 B1 C5 C4 -5.2(3)
C2 C3 C4 Nd1 -70.4(2)
C2 C3 C4 C5 -3.9(4)
C23 N1 B1 Nd1 -95.9(3)
C23 N1 B1 C5 -7.2(4)
C23 N1 B1 C1 174.2(2)
C23 N1 C21 C22 -87.6(3)
C21 N1 B1 Nd1 92.2(3)
C21 N1 B1 C5 -179.1(2)
C21 N1 B1 C1 2.2(4)
C21 N1 C23 C24 -84.2(3)
C28 O1 C25 C26 -8.2(3)
C28 C27 C26 C25 -38.0(3)
C27 C26 C25 O1 28.7(3)
C25 O1 C28 C27 -16.1(3)
